data_2015978
loop_
_publ_author_name
'\,Sahin, Onur'
'B\"uy\"ukg\"ung\"or, Orhan'
'K\"ose, Dursun Ali'
'Ozturkkan, Elif Fureyya'
'Necefoglu, Hacali'

_publ_section_title
;
 Diaquabis(4-fluorobenzoato-\k<i>O</i>)bis(nicotinamide-\k<i>N</i>)cobalt(II)
;
_journal_coeditor_code FA3085
_journal_issue 6
_journal_name_full 'Acta Crystallographica Section C'
_journal_page_first m243
_journal_page_last m245
_journal_paper_doi 10.1107/S0108270107019750
_journal_volume 63
_journal_year 2007
_chemical_formula_iupac '[Co (C7 H4 F O2)2 (C6 H6 N2 O)2 (H2 O)2]'
_chemical_formula_moiety 'C26 H24 Co F2 N4 O8'
_chemical_formula_sum 'C26 H24 Co F2 N4 O8'
_chemical_formula_weight 617.42
_chemical_name_systematic
;
Diaquabis(4-fluorobenzoato-\kO)bis(nicotinamide-\kN)cobalt(II)
;
_space_group_IT_number 14
_symmetry_cell_setting monoclinic
_symmetry_space_group_name_Hall '-P 2yn'
_symmetry_space_group_name_H-M 'P 1 21/n 1'
_atom_sites_solution_hydrogens geom
_atom_sites_solution_primary direct
_atom_sites_solution_secondary difmap
_cell_angle_alpha 90.00
_cell_angle_beta 90.499(8)
_cell_angle_gamma 90.00
_cell_formula_units_Z 2
_cell_length_a 11.9883(10)
_cell_length_b 8.9128(5)
_cell_length_c 12.4236(15)
_cell_measurement_reflns_used 6945
_cell_measurement_temperature 296
_cell_measurement_theta_max 27.95
_cell_measurement_theta_min 2.29
_cell_volume 1327.4(2)
_computing_cell_refinement X-AREA
_computing_data_collection 'X-AREA (Stoe & Cie, 2002)'
_computing_data_reduction 'X-RED32 (Stoe & Cie, 2002)'
_computing_molecular_graphics 'ORTEP-3 for Windows (Farrugia, 1997)'
_computing_publication_material 'WinGX (Farrugia, 1999)'
_computing_structure_refinement 'SHELXL97 (Sheldrick, 1997)'
_computing_structure_solution 'SHELXS97 (Sheldrick, 1997)'
_diffrn_ambient_temperature 296
_diffrn_detector_area_resol_mean 6.67
_diffrn_measured_fraction_theta_full 0.984
_diffrn_measured_fraction_theta_max 0.984
_diffrn_measurement_device_type 'Stoe IPDSII'
_diffrn_measurement_method \w
_diffrn_radiation_monochromator graphite
_diffrn_radiation_source 'fine-focus sealed tube'
_diffrn_radiation_type MoK\a
_diffrn_radiation_wavelength 0.71073
_diffrn_reflns_av_R_equivalents 0.0765
_diffrn_reflns_av_sigmaI/netI 0.0544
_diffrn_reflns_limit_h_max 15
_diffrn_reflns_limit_h_min -15
_diffrn_reflns_limit_k_max 11
_diffrn_reflns_limit_k_min -11
_diffrn_reflns_limit_l_max 12
_diffrn_reflns_limit_l_min -16
_diffrn_reflns_number 8334
_diffrn_reflns_theta_full 27.95
_diffrn_reflns_theta_max 27.95
_diffrn_reflns_theta_min 2.37
_diffrn_standards_decay_% <2
_diffrn_standards_number 0
_exptl_absorpt_coefficient_mu 0.718
_exptl_absorpt_correction_T_max 0.7950
_exptl_absorpt_correction_T_min 0.7069
_exptl_absorpt_correction_type integration
_exptl_absorpt_process_details '(X-RED32; Stoe & Cie, 2002)'
_exptl_crystal_colour brown
_exptl_crystal_density_diffrn 1.545
_exptl_crystal_density_method 'not measured'
_exptl_crystal_description prism
_exptl_crystal_F_000 634
_exptl_crystal_size_max 0.62
_exptl_crystal_size_mid 0.48
_exptl_crystal_size_min 0.41
_refine_diff_density_max 0.336
_refine_diff_density_min -0.679
_refine_ls_extinction_coef 0.039(4)
_refine_ls_extinction_expression Fc^*^=kFc[1+0.001xFc^2^\l^3^/sin(2\q)]^-1/4^
_refine_ls_extinction_method SHELXL97
_refine_ls_goodness_of_fit_ref 1.062
_refine_ls_hydrogen_treatment mixed
_refine_ls_matrix_type full
_refine_ls_number_parameters 196
_refine_ls_number_reflns 3148
_refine_ls_number_restraints 3
_refine_ls_restrained_S_all 1.062
_refine_ls_R_factor_all 0.0487
_refine_ls_R_factor_gt 0.0430
_refine_ls_shift/su_max 0.000
_refine_ls_shift/su_mean 0.000
_refine_ls_structure_factor_coef Fsqd
_refine_ls_weighting_details 'calc w=1/[\s^2^(Fo^2^)+(0.0713P)^2^+0.2206P] where P=(Fo^2^+2Fc^2^)/3'
_refine_ls_weighting_scheme calc
_refine_ls_wR_factor_gt 0.1169
_refine_ls_wR_factor_ref 0.1210
_reflns_number_gt 2717
_reflns_number_total 3148
_reflns_threshold_expression I>2\s(I)
_cod_data_source_file fa3085.cif
_cod_data_source_block I
_cod_original_sg_symbol_Hall -P2yn
_cod_original_sg_symbol_H-M 'P 21/n'
_cod_database_code 2015978
_cod_database_fobs_code 2015978

loop_
_symmetry_equiv_pos_as_xyz
'x, y, z'
'-x+1/2, y+1/2, -z+1/2'
'-x, -y, -z'
'x-1/2, -y-1/2, z-1/2'

loop_
_atom_site_type_symbol
_atom_site_label
_atom_site_fract_x
_atom_site_fract_y
_atom_site_fract_z
_atom_site_U_iso_or_equiv
_atom_site_adp_type
_atom_site_calc_flag
_atom_site_refinement_flags
_atom_site_occupancy
C C1 -0.06524(14) 0.79487(18) 0.38746(15) 0.0336(4) Uani d . 1
H H1 -0.1344 0.7477 0.3856 0.040 Uiso calc R 1
C C2 -0.05660(15) 0.93826(18) 0.34495(14) 0.0329(4) Uani d . 1
C C3 0.04687(18) 1.00796(19) 0.34791(18) 0.0391(4) Uani d . 1
H H3 0.0556 1.1044 0.3207 0.047 Uiso calc R 1
C C4 0.13648(16) 0.9322(2) 0.39171(19) 0.0432(4) Uani d . 1
H H4 0.2068 0.9763 0.3939 0.052 Uiso calc R 1
C C5 0.12037(15) 0.7896(2) 0.43239(17) 0.0396(4) Uani d . 1
H H5 0.1812 0.7391 0.4620 0.048 Uiso calc R 1
C C6 -0.15577(17) 1.01884(19) 0.29945(17) 0.0363(4) Uani d . 1
C C7 0.21193(15) 0.3808(2) 0.40259(16) 0.0382(4) Uani d . 1
C C8 0.32593(15) 0.3168(2) 0.42432(16) 0.0393(4) Uani d . 1
C C9 0.3837(2) 0.3533(3) 0.5179(2) 0.0583(6) Uani d . 1
H H9 0.3524 0.4193 0.5671 0.070 Uiso calc R 1
C C10 0.4882(2) 0.2918(4) 0.5385(3) 0.0718(8) Uani d . 1
H H10 0.5277 0.3161 0.6009 0.086 Uiso calc R 1
C C11 0.53095(19) 0.1954(3) 0.4651(2) 0.0590(6) Uani d . 1
C C12 0.4765(2) 0.1551(3) 0.3724(2) 0.0565(6) Uani d . 1
H H12 0.5084 0.0882 0.3242 0.068 Uiso calc R 1
C C13 0.37263(18) 0.2167(3) 0.35247(18) 0.0468(5) Uani d . 1
H H13 0.3337 0.1907 0.2901 0.056 Uiso calc R 1
N N1 0.02130(12) 0.72127(15) 0.43103(13) 0.0340(3) Uani d . 1
N N2 -0.23859(17) 0.93759(19) 0.26235(19) 0.0570(6) Uani d . 1
H H2A -0.2965 0.9805 0.2350 0.068 Uiso calc R 1
H H2B -0.2351 0.8413 0.2654 0.068 Uiso calc R 1
O O1 -0.15780(12) 1.15703(14) 0.29649(13) 0.0466(4) Uani d . 1
O O2 0.16709(11) 0.45372(16) 0.47834(12) 0.0409(3) Uani d . 1
O O3 0.16791(13) 0.3555(2) 0.31282(13) 0.0577(4) Uani d . 1
O O4 -0.03904(11) 0.41631(14) 0.34361(12) 0.0389(3) Uani d D 1
H H4A 0.0285(15) 0.400(3) 0.327(3) 0.078(10) Uiso d D 1
H H4B -0.0732(19) 0.333(2) 0.339(2) 0.056(7) Uiso d D 1
F F1 0.63373(13) 0.1361(2) 0.48426(19) 0.0912(6) Uani d . 1
Co Co1 0.0000 0.5000 0.5000 0.03135(15) Uani d S 1

loop_
_atom_site_aniso_label
_atom_site_aniso_U_11
_atom_site_aniso_U_22
_atom_site_aniso_U_33
_atom_site_aniso_U_12
_atom_site_aniso_U_13
_atom_site_aniso_U_23
C1 0.0317(8) 0.0258(7) 0.0433(9) -0.0020(6) -0.0077(7) 0.0032(6)
C2 0.0360(8) 0.0242(7) 0.0385(8) 0.0009(6) -0.0080(7) 0.0007(6)
C3 0.0401(10) 0.0273(8) 0.0497(10) -0.0049(6) -0.0088(8) 0.0054(7)
C4 0.0338(9) 0.0344(9) 0.0614(12) -0.0058(7) -0.0093(8) 0.0056(8)
C5 0.0334(8) 0.0316(8) 0.0537(11) 0.0009(7) -0.0093(8) 0.0032(8)
C6 0.0388(9) 0.0244(7) 0.0454(10) 0.0001(6) -0.0121(8) 0.0019(6)
C7 0.0321(8) 0.0366(9) 0.0458(10) -0.0018(7) -0.0022(7) 0.0073(7)
C8 0.0330(8) 0.0386(9) 0.0463(10) 0.0006(7) -0.0007(7) 0.0037(8)
C9 0.0440(11) 0.0717(15) 0.0591(13) 0.0122(11) -0.0104(10) -0.0192(12)
C10 0.0451(13) 0.099(2) 0.0712(16) 0.0121(13) -0.0187(12) -0.0181(17)
C11 0.0353(10) 0.0638(14) 0.0779(16) 0.0122(10) -0.0049(10) 0.0025(12)
C12 0.0462(11) 0.0582(13) 0.0651(14) 0.0118(10) 0.0079(10) -0.0051(11)
C13 0.0405(10) 0.0537(11) 0.0460(10) 0.0023(9) -0.0003(8) -0.0012(9)
N1 0.0351(7) 0.0243(6) 0.0425(8) 0.0000(5) -0.0093(6) 0.0043(6)
N2 0.0506(10) 0.0266(8) 0.0931(15) -0.0013(7) -0.0375(10) 0.0040(8)
O1 0.0489(8) 0.0229(6) 0.0675(10) 0.0007(5) -0.0214(7) 0.0033(6)
O2 0.0316(6) 0.0341(6) 0.0570(8) 0.0034(5) -0.0049(6) -0.0016(6)
O3 0.0420(8) 0.0830(12) 0.0480(8) 0.0064(8) -0.0079(7) 0.0027(8)
O4 0.0367(7) 0.0310(6) 0.0487(7) -0.0026(5) -0.0133(6) 0.0016(5)
F1 0.0428(8) 0.1082(15) 0.1225(16) 0.0297(9) -0.0130(9) -0.0027(12)
Co1 0.0286(2) 0.0229(2) 0.0424(2) 0.00112(10) -0.00896(13) 0.00335(11)

loop_
_atom_type_symbol
_atom_type_description
_atom_type_scat_dispersion_real
_atom_type_scat_dispersion_imag
_atom_type_scat_source
C C 0.0033 0.0016 'International Tables Vol C Tables 4.2.6.8 and 6.1.1.4'
H H 0.0000 0.0000 'International Tables Vol C Tables 4.2.6.8 and 6.1.1.4'
N N 0.0061 0.0033 'International Tables Vol C Tables 4.2.6.8 and 6.1.1.4'
O O 0.0106 0.0060 'International Tables Vol C Tables 4.2.6.8 and 6.1.1.4'
F F 0.0171 0.0103 'International Tables Vol C Tables 4.2.6.8 and 6.1.1.4'
Co Co 0.3494 0.9721 'International Tables Vol C Tables 4.2.6.8 and 6.1.1.4'

loop_
_geom_angle_atom_site_label_1
_geom_angle_atom_site_label_2
_geom_angle_atom_site_label_3
_geom_angle_site_symmetry_3
_geom_angle
_geom_angle_publ_flag
N1 C1 C2 . 123.06(16) ?
N1 C1 H1 . 118.5 ?
C2 C1 H1 . 118.5 ?
C1 C2 C3 . 118.18(15) ?
C1 C2 C6 . 121.64(15) ?
C3 C2 C6 . 120.16(15) ?
C4 C3 C2 . 119.02(16) ?
C4 C3 H3 . 120.5 ?
C2 C3 H3 . 120.5 ?
C3 C4 C5 . 118.98(17) ?
C3 C4 H4 . 120.5 ?
C5 C4 H4 . 120.5 ?
N1 C5 C4 . 122.84(16) ?
N1 C5 H5 . 118.6 ?
C4 C5 H5 . 118.6 ?
O1 C6 N2 . 121.83(18) ?
O1 C6 C2 . 120.44(17) ?
N2 C6 C2 . 117.72(15) ?
O3 C7 O2 . 125.20(18) ?
O3 C7 C8 . 117.89(19) ?
O2 C7 C8 . 116.89(17) ?
C13 C8 C9 . 119.34(19) ?
C13 C8 C7 . 120.08(18) ?
C9 C8 C7 . 120.55(19) ?
C8 C9 C10 . 120.4(2) ?
C8 C9 H9 . 119.8 ?
C10 C9 H9 . 119.8 ?
C11 C10 C9 . 118.1(2) ?
C11 C10 H10 . 120.9 ?
C9 C10 H10 . 120.9 ?
C10 C11 F1 . 118.4(2) ?
C10 C11 C12 . 123.5(2) ?
F1 C11 C12 . 118.1(2) ?
C11 C12 C13 . 118.0(2) ?
C11 C12 H12 . 121.0 ?
C13 C12 H12 . 121.0 ?
C12 C13 C8 . 120.7(2) ?
C12 C13 H13 . 119.7 ?
C8 C13 H13 . 119.7 ?
C5 N1 C1 . 117.91(14) ?
C5 N1 Co1 . 121.23(11) ?
C1 N1 Co1 . 120.85(11) ?
C6 N2 H2A . 120.0 ?
C6 N2 H2B . 120.0 ?
H2A N2 H2B . 120.0 ?
C7 O2 Co1 . 128.14(12) y
Co1 O4 H4A . 95(2) ?
Co1 O4 H4B . 118(2) ?
H4A O4 H4B . 107(2) ?
O2 Co1 O4 . 90.97(6) y
O2 Co1 O4 3_566 89.03(6) y
O2 Co1 N1 . 90.72(6) y
O4 Co1 N1 . 89.07(5) y
O2 Co1 N1 3_566 89.28(6) y
O4 Co1 N1 3_566 90.93(5) y

loop_
_geom_bond_atom_site_label_1
_geom_bond_atom_site_label_2
_geom_bond_distance
_geom_bond_publ_flag
C1 N1 1.338(2) ?
C1 C2 1.387(2) ?
C1 H1 0.9300 ?
C2 C3 1.388(3) ?
C2 C6 1.496(2) ?
C3 C4 1.377(3) ?
C3 H3 0.9300 ?
C4 C5 1.382(3) ?
C4 H4 0.9300 ?
C5 N1 1.335(2) ?
C5 H5 0.9300 ?
C6 O1 1.232(2) ?
C6 N2 1.309(3) ?
C7 O3 1.250(3) ?
C7 O2 1.267(3) ?
C7 C8 1.503(3) ?
C8 C13 1.384(3) ?
C8 C9 1.386(3) ?
C9 C10 1.389(3) ?
C9 H9 0.9300 ?
C10 C11 1.357(4) ?
C10 H10 0.9300 ?
C11 F1 1.360(3) ?
C11 C12 1.368(4) ?
C12 C13 1.381(3) ?
C12 H12 0.9300 ?
C13 H13 0.9300 ?
N1 Co1 2.1662(14) y
N2 H2A 0.8600 ?
N2 H2B 0.8600 ?
O2 Co1 2.0650(13) y
O4 Co1 2.1294(14) y
O4 H4A 0.850(17) ?
O4 H4B 0.848(16) ?

loop_
_geom_hbond_atom_site_label_D
_geom_hbond_atom_site_label_H
_geom_hbond_atom_site_label_A
_geom_hbond_site_symmetry_A
_geom_hbond_distance_DH
_geom_hbond_distance_HA
_geom_hbond_distance_DA
_geom_hbond_angle_DHA
C1 H1 O2 3_566 0.93 2.50 3.036(2) 116.9
N2 H2A O4 2_455 0.86 2.27 2.969(2) 139.0
N2 H2B O1 2_445 0.86 2.22 2.883(2) 134.1
O4 H4A O3 . 0.850(17) 1.728(18) 2.571(2) 171(3)
O4 H4B O1 1_545 0.848(16) 1.940(17) 2.7741(18) 167(3)
C5 H5 F1 3_666 0.93 2.57 3.185(3) 124.5
C5 H5 O2 . 0.93 2.56 3.098(2) 117.4

loop_
_geom_torsion_atom_site_label_1
_geom_torsion_atom_site_label_2
_geom_torsion_atom_site_label_3
_geom_torsion_atom_site_label_4
_geom_torsion_site_symmetry_4
_geom_torsion
N1 C1 C2 C3 . 0.1(3)
N1 C1 C2 C6 . -178.37(18)
C1 C2 C3 C4 . 0.6(3)
C6 C2 C3 C4 . 179.02(19)
C2 C3 C4 C5 . -0.7(3)
C3 C4 C5 N1 . 0.1(3)
C1 C2 C6 O1 . 154.9(2)
C3 C2 C6 O1 . -23.5(3)
C1 C2 C6 N2 . -25.8(3)
C3 C2 C6 N2 . 155.8(2)
O3 C7 C8 C13 . -8.6(3)
O2 C7 C8 C13 . 169.84(18)
O3 C7 C8 C9 . 173.5(2)
O2 C7 C8 C9 . -8.1(3)
C13 C8 C9 C10 . 1.0(4)
C7 C8 C9 C10 . 178.9(3)
C8 C9 C10 C11 . -0.3(5)
C9 C10 C11 F1 . 179.3(3)
C9 C10 C11 C12 . -0.3(5)
C10 C11 C12 C13 . 0.3(5)
F1 C11 C12 C13 . -179.3(2)
C11 C12 C13 C8 . 0.4(4)
C9 C8 C13 C12 . -1.0(3)
C7 C8 C13 C12 . -178.9(2)
C4 C5 N1 C1 . 0.5(3)
C4 C5 N1 Co1 . -178.28(17)
C2 C1 N1 C5 . -0.6(3)
C2 C1 N1 Co1 . 178.19(14)
O3 C7 O2 Co1 . 19.4(3)
C8 C7 O2 Co1 . -158.90(13)
C7 O2 Co1 O4 . -9.19(16)
C7 O2 Co1 O4 3_566 170.81(16)
C7 O2 Co1 N1 . -98.27(16)
C7 O2 Co1 N1 3_566 81.73(16)
C5 N1 Co1 O2 3_566 155.44(16)
C1 N1 Co1 O2 3_566 -23.30(15)
C5 N1 Co1 O2 . -24.56(16)
C1 N1 Co1 O2 . 156.70(15)
C5 N1 Co1 O4 . -115.52(15)
C1 N1 Co1 O4 . 65.75(14)
C5 N1 Co1 O4 3_566 64.48(15)
C1 N1 Co1 O4 3_566 -114.25(14)
